data_9000366
loop_
_publ_author_name
'Peacor, D. R.'

_publ_section_title
;
 High temperature, single-crystal X-Ray study of natrolite
 T = 198 C
;
_journal_name_full 'American Mineralogist'
_journal_page_first 676
_journal_page_last 680
_journal_volume 58
_journal_year 1973
_chemical_formula_sum 'Al2 H4 Na2 O12 Si3'
_chemical_name_mineral Natrolite
_space_group_IT_number 43
_symmetry_space_group_name_Hall 'F 2 -2d'
_symmetry_space_group_name_H-M 'F d d 2'
_cell_angle_alpha 90
_cell_angle_beta 90
_cell_angle_gamma 90
_cell_formula_units_Z 8
_cell_length_a 18.43
_cell_length_b 18.71
_cell_length_c 6.52
_cell_volume 2248.261
_database_code_amcsd 0000375
_diffrn_ambient_temperature 471.15
_exptl_crystal_density_diffrn 2.247
_cod_original_formula_sum 'Si3 Al2 Na2 O12 H4'
_cod_database_code 9000366

loop_
_symmetry_equiv_pos_as_xyz
x,y,z
x,1/2+y,1/2+z
1/2+x,y,1/2+z
1/2+x,1/2+y,z
1/4+x,1/4-y,1/4+z
1/4+x,3/4-y,3/4+z
3/4+x,1/4-y,3/4+z
3/4+x,3/4-y,1/4+z
1/4-x,1/4+y,1/4+z
1/4-x,3/4+y,3/4+z
3/4-x,1/4+y,3/4+z
3/4-x,3/4+y,1/4+z
-x,1/2-y,1/2+z
-x,-y,+z
1/2-x,1/2-y,+z
1/2-x,-y,1/2+z

loop_
_atom_site_label
_atom_site_type_symbol
_atom_site_fract_x
_atom_site_fract_y
_atom_site_fract_z
_atom_site_U_iso_or_equiv
_atom_site_attached_hydrogens
Si1 Si 0.00000 0.00000 0.00000 0.01039 .
Si2 Si 0.15361 0.21116 0.62266 0.00925 .
Al Al 0.03772 0.09329 0.61584 0.00937 .
Na Na 0.22090 0.03110 0.61700 0.03014 .
O1 O 0.02300 0.06790 0.86590 0.02191 .
O2 O 0.07080 0.18120 0.60930 0.01330 .
O3 O 0.09860 0.03490 0.50020 0.02001 .
O4 O 0.20680 0.15310 0.72780 0.01950 .
O5 O 0.18080 0.22720 0.39090 0.02204 .
Wat O 0.05740 0.18910 0.10980 0.04002 2

loop_
_cod_related_entry_id
_cod_related_entry_database
_cod_related_entry_code
1 AMCSD 0000375
